data_4100950
loop_
_publ_author_name
'Li, Lei'
'Narducci Sarjeant, Amy A.'
'Vance, Michael A.'
'Zakharov, Lev. N.'
'Rheingold, Arnold L.'
'Solomon, Edward I.'
'Karlin, Kenneth D.'

_journal_name_full 'Journal of the American Chemical Society'
_journal_year 2005
_chemical_formula_moiety 'C35 H38 N7 O1 Cu2, 2(C2 H3 N), 2(Cl O4)'
_chemical_formula_sum 'C39 H41 Cl2 Cu2 N9 O9'
_chemical_formula_weight 977.79
_space_group_IT_number 2
_symmetry_cell_setting triclinic
_symmetry_space_group_name_Hall '-P 1'
_symmetry_space_group_name_H-M 'P -1'
_cell_angle_alpha 77.122(7)
_cell_angle_beta 73.566(7)
_cell_angle_gamma 73.434(7)
_cell_formula_units_Z 2
_cell_length_a 11.4793(9)
_cell_length_b 13.6708(12)
_cell_length_c 15.3099(14)
_cell_measurement_temperature 110
_cell_volume 2182.2(3)
_diffrn_ambient_temperature 110
_exptl_crystal_density_diffrn 1.488
_cod_depositor_comments
;
The following automatic conversions were performed:
'_symmetry_cell_setting' value 'Triclinic' changed to 'triclinic'
according to '/home/saulius/struct/CIF-dictionaries/cif_core.dic'
dictionary named 'cif_core.dic' version 2.4.1 from 2010-06-29.

Automatic conversion script
Id: cif_fix_enum 1527 2010-12-29 10:47:43Z saulius 
;
_cod_database_code 4100950

loop_
_symmetry_equiv_pos_as_xyz
'x, y, z'
'-x, -y, -z'

loop_
_atom_site_label
_atom_site_type_symbol
_atom_site_fract_x
_atom_site_fract_y
_atom_site_fract_z
_atom_site_U_iso_or_equiv
_atom_site_adp_type
_atom_site_occupancy
_atom_site_symmetry_multiplicity
_atom_site_calc_flag
_atom_site_refinement_flags
_atom_site_disorder_assembly
_atom_site_disorder_group
Cu1 Cu 0.72148(2) 0.82838(2) 0.532302(18) 0.01868(8) Uani 1 1 d . . .
Cu2 Cu 0.42939(2) 0.91654(2) 0.727419(18) 0.01842(8) Uani 1 1 d . . .
N1 N 0.81665(17) 0.91767(15) 0.55394(13) 0.0207(4) Uani 1 1 d . . .
N2 N 0.83404(17) 0.71307(14) 0.60376(14) 0.0220(4) Uani 1 1 d . . .
N3 N 0.67685(19) 0.70844(15) 0.50820(14) 0.0237(4) Uani 1 1 d . . .
N4 N 0.51410(18) 1.01394(15) 0.78123(14) 0.0235(4) Uani 1 1 d . . .
N5 N 0.46331(18) 0.82079(15) 0.84425(13) 0.0212(4) Uani 1 1 d . . .
N6 N 0.25138(18) 0.92794(15) 0.80125(13) 0.0224(4) Uani 1 1 d . . .
O3 O 0.59420(14) 0.83856(12) 0.66609(11) 0.0202(3) Uani 1 1 d . . .
C1 C 0.7867(2) 1.02146(18) 0.54025(16) 0.0234(5) Uani 1 1 d . . .
H1A H 0.7239 1.0575 0.5076 0.028 Uiso 1 1 calc R . .
C2 C 0.8446(2) 1.0769(2) 0.57238(18) 0.0280(5) Uani 1 1 d . . .
H2A H 0.8237 1.1503 0.5606 0.034 Uiso 1 1 calc R . .
C3 C 0.9325(2) 1.0251(2) 0.62136(18) 0.0313(6) Uani 1 1 d . . .
H3A H 0.9712 1.0622 0.6457 0.038 Uiso 1 1 calc R . .
C4 C 0.9648(2) 0.9184(2) 0.63532(17) 0.0278(5) Uani 1 1 d . . .
H4A H 1.0258 0.8813 0.6693 0.033 Uiso 1 1 calc R . .
C5 C 0.9070(2) 0.86663(19) 0.59903(16) 0.0235(5) Uani 1 1 d . . .
C6 C 0.9451(2) 0.75219(19) 0.59988(18) 0.0268(5) Uani 1 1 d . . .
H6A H 0.9802 0.7177 0.6541 0.032 Uiso 1 1 calc R . .
H6B H 1.0106 0.7359 0.5436 0.032 Uiso 1 1 calc R . .
C7 C 0.8671(2) 0.62089(18) 0.55744(18) 0.0278(5) Uani 1 1 d . . .
H7A H 0.8874 0.5574 0.6018 0.033 Uiso 1 1 calc R . .
H7B H 0.9416 0.6235 0.5058 0.033 Uiso 1 1 calc R . .
C8 C 0.7599(2) 0.61838(19) 0.52168(17) 0.0279(6) Uani 1 1 d . . .
C9 C 0.7487(3) 0.5292(2) 0.4984(2) 0.0383(7) Uani 1 1 d . . .
H9A H 0.8077 0.4655 0.5080 0.046 Uiso 1 1 calc R . .
C10 C 0.6501(3) 0.5352(2) 0.4610(2) 0.0469(9) Uani 1 1 d . . .
H10A H 0.6424 0.4762 0.4419 0.056 Uiso 1 1 calc R . .
C11 C 0.5642(3) 0.6264(2) 0.4520(2) 0.0390(7) Uani 1 1 d . . .
H11A H 0.4941 0.6308 0.4288 0.047 Uiso 1 1 calc R . .
C12 C 0.5785(3) 0.7121(2) 0.47605(18) 0.0311(6) Uani 1 1 d . . .
H12A H 0.5175 0.7753 0.4699 0.037 Uiso 1 1 calc R . .
C13 C 0.6452(2) 0.76315(17) 0.72499(16) 0.0193(5) Uani 1 1 d . . .
C14 C 0.7619(2) 0.69566(17) 0.69990(16) 0.0209(5) Uani 1 1 d . . .
C15 C 0.8120(2) 0.61875(18) 0.76366(17) 0.0241(5) Uani 1 1 d . . .
H15A H 0.8919 0.5749 0.7440 0.029 Uiso 1 1 calc R . .
C16 C 0.7485(2) 0.60351(17) 0.85636(17) 0.0237(5) Uani 1 1 d . . .
C17 C 0.6315(2) 0.67063(18) 0.88167(17) 0.0244(5) Uani 1 1 d . . .
H17A H 0.5853 0.6630 0.9440 0.029 Uiso 1 1 calc R . .
C18 C 0.5826(2) 0.74685(17) 0.81852(16) 0.0210(5) Uani 1 1 d . . .
C19 C 0.8041(2) 0.52337(19) 0.92941(18) 0.0279(5) Uani 1 1 d . . .
C20 C 0.9273(3) 0.4519(2) 0.8877(2) 0.0397(7) Uani 1 1 d . . .
H20A H 0.9896 0.4925 0.8571 0.060 Uiso 1 1 calc R . .
H20B H 0.9138 0.4179 0.8426 0.060 Uiso 1 1 calc R . .
H20C H 0.9573 0.3995 0.9367 0.060 Uiso 1 1 calc R . .
C21 C 0.8259(3) 0.5808(2) 0.9959(2) 0.0428(7) Uani 1 1 d . . .
H21A H 0.8831 0.6251 0.9619 0.064 Uiso 1 1 calc R . .
H21B H 0.8627 0.5309 1.0433 0.064 Uiso 1 1 calc R . .
H21C H 0.7460 0.6235 1.0251 0.064 Uiso 1 1 calc R . .
C22 C 0.7127(3) 0.4560(2) 0.9832(2) 0.0410(7) Uani 1 1 d . . .
H22A H 0.6318 0.5002 1.0087 0.061 Uiso 1 1 calc R . .
H22B H 0.7461 0.4089 1.0335 0.061 Uiso 1 1 calc R . .
H22C H 0.7017 0.4158 0.9418 0.061 Uiso 1 1 calc R . .
C23 C 0.5669(2) 1.0924(2) 0.73766(19) 0.0306(6) Uani 1 1 d . . .
H23A H 0.5491 1.1277 0.6803 0.037 Uiso 1 1 calc R . .
C24 C 0.6461(3) 1.1245(2) 0.7722(2) 0.0406(7) Uani 1 1 d . . .
H24A H 0.6806 1.1816 0.7402 0.049 Uiso 1 1 calc R . .
C25 C 0.6739(3) 1.0722(3) 0.8537(2) 0.0436(8) Uani 1 1 d . . .
H25A H 0.7284 1.0924 0.8790 0.052 Uiso 1 1 calc R . .
C26 C 0.6222(2) 0.9897(2) 0.89909(19) 0.0350(6) Uani 1 1 d . . .
H26A H 0.6429 0.9510 0.9547 0.042 Uiso 1 1 calc R . .
C27 C 0.5400(2) 0.96461(19) 0.86218(17) 0.0246(5) Uani 1 1 d . . .
C28 C 0.4677(2) 0.88408(18) 0.91012(16) 0.0248(5) Uani 1 1 d . . .
H28A H 0.5075 0.8386 0.9590 0.030 Uiso 1 1 calc R . .
H28B H 0.3815 0.9182 0.9397 0.030 Uiso 1 1 calc R . .
C29 C 0.3555(2) 0.77152(19) 0.88279(18) 0.0275(5) Uani 1 1 d . . .
H29A H 0.3516 0.7423 0.9485 0.033 Uiso 1 1 calc R . .
H29B H 0.3655 0.7147 0.8489 0.033 Uiso 1 1 calc R . .
C30 C 0.2380(2) 0.85167(19) 0.87344(17) 0.0271(5) Uani 1 1 d . . .
C31 C 0.1226(2) 0.8478(2) 0.9325(2) 0.0350(6) Uani 1 1 d . . .
H31A H 0.1151 0.7941 0.9837 0.042 Uiso 1 1 calc R . .
C32 C 0.0183(3) 0.9233(2) 0.9159(2) 0.0385(7) Uani 1 1 d . . .
H32A H -0.0620 0.9216 0.9551 0.046 Uiso 1 1 calc R . .
C33 C 0.0324(2) 1.0009(2) 0.84206(19) 0.0346(6) Uani 1 1 d . . .
H33A H -0.0378 1.0538 0.8296 0.041 Uiso 1 1 calc R . .
C34 C 0.1499(2) 1.0008(2) 0.78649(17) 0.0270(5) Uani 1 1 d . . .
H34A H 0.1593 1.0546 0.7356 0.032 Uiso 1 1 calc R . .
C35 C 0.39048(19) 1.01143(16) 0.61871(15) 0.0214(4) Uani 0.50 1 d P . 1
N7 N 0.64376(19) 0.92955(16) 0.44048(14) 0.0206(4) Uani 0.50 1 d P . 1
N7' N 0.39048(19) 1.01143(16) 0.61871(15) 0.0214(4) Uani 0.50 1 d P . 2
C35' C 0.64376(19) 0.92955(16) 0.44048(14) 0.0206(4) Uani 0.50 1 d P . 2
Cl1 Cl 0.05167(6) 0.71463(5) 0.32302(5) 0.03092(15) Uani 1 1 d . . .
O1S O -0.06266(18) 0.78457(14) 0.36005(15) 0.0391(5) Uani 1 1 d . . .
O2S O 0.0278(2) 0.61538(14) 0.32814(14) 0.0394(5) Uani 1 1 d . . .
O3S O 0.1036(2) 0.75411(17) 0.22982(15) 0.0525(6) Uani 1 1 d . . .
O4S O 0.13957(19) 0.70307(17) 0.37788(16) 0.0473(5) Uani 1 1 d . . .
Cl2 Cl 0.71717(6) 0.29357(6) 0.33297(6) 0.03985(18) Uani 1 1 d . . .
O5S O 0.7448(2) 0.2873(2) 0.41875(16) 0.0607(7) Uani 1 1 d . A .
O6S O 0.8259(2) 0.2659(2) 0.26268(16) 0.0566(6) Uani 1 1 d . A .
O7S O 0.6821(6) 0.4096(4) 0.3002(4) 0.0610(15) Uani 0.54 1 d P A 1
O8S O 0.6158(4) 0.2601(4) 0.3223(4) 0.0558(12) Uani 0.54 1 d P A 1
O7T O 0.6232(6) 0.3742(5) 0.3196(5) 0.0604(18) Uani 0.46 1 d P A 2
O8T O 0.6692(6) 0.1970(4) 0.3622(4) 0.0521(13) Uani 0.46 1 d P A 2
N1S N 0.2404(3) 0.1333(2) 0.91715(19) 0.0527(7) Uani 1 1 d . . .
C1S C 0.2392(3) 0.1991(3) 0.8577(2) 0.0420(7) Uani 1 1 d . . .
C2S C 0.2390(3) 0.2823(3) 0.7797(2) 0.0609(10) Uani 1 1 d . . .
H2SA H 0.3014 0.3198 0.7770 0.091 Uiso 1 1 calc R . .
H2SB H 0.1560 0.3298 0.7871 0.091 Uiso 1 1 calc R . .
H2SC H 0.2593 0.2535 0.7226 0.091 Uiso 1 1 calc R . .
N2S N 0.5267(3) 0.3304(3) 0.8856(2) 0.0670(9) Uani 1 1 d . . .
C3S C 0.5590(3) 0.3882(3) 0.8240(2) 0.0418(7) Uani 1 1 d . . .
C4S C 0.6000(3) 0.4631(3) 0.7462(2) 0.0451(8) Uani 1 1 d . . .
H4SA H 0.5296 0.5013 0.7186 0.068 Uiso 1 1 calc R . .
H4SB H 0.6671 0.4273 0.7003 0.068 Uiso 1 1 calc R . .
H4SC H 0.6311 0.5114 0.7673 0.068 Uiso 1 1 calc R . .

loop_
_atom_site_aniso_label
_atom_site_aniso_U_11
_atom_site_aniso_U_22
_atom_site_aniso_U_33
_atom_site_aniso_U_23
_atom_site_aniso_U_13
_atom_site_aniso_U_12
Cu1 0.01935(15) 0.01599(14) 0.01933(15) -0.00202(10) -0.00362(11) -0.00352(11)
Cu2 0.01740(15) 0.01842(15) 0.01770(15) -0.00291(11) -0.00367(11) -0.00192(11)
N1 0.0171(9) 0.0204(9) 0.0222(10) -0.0023(8) -0.0017(8) -0.0043(7)
N2 0.0184(10) 0.0175(9) 0.0241(10) -0.0014(8) -0.0016(8) 0.0001(7)
N3 0.0272(11) 0.0209(10) 0.0217(10) -0.0048(8) 0.0019(8) -0.0098(8)
N4 0.0218(10) 0.0225(10) 0.0253(11) -0.0080(8) -0.0021(8) -0.0043(8)
N5 0.0218(10) 0.0186(9) 0.0198(10) -0.0024(8) -0.0024(8) -0.0026(8)
N6 0.0204(10) 0.0253(10) 0.0212(10) -0.0070(8) -0.0029(8) -0.0046(8)
O3 0.0185(8) 0.0182(8) 0.0194(8) -0.0014(6) -0.0032(6) 0.0003(6)
C1 0.0243(12) 0.0201(11) 0.0219(12) -0.0017(9) -0.0015(9) -0.0046(9)
C2 0.0274(13) 0.0300(13) 0.0260(13) -0.0108(10) 0.0054(10) -0.0125(10)
C3 0.0298(14) 0.0425(16) 0.0260(13) -0.0129(11) 0.0001(11) -0.0160(12)
C4 0.0207(12) 0.0369(14) 0.0255(13) -0.0074(11) -0.0017(10) -0.0079(10)
C5 0.0181(11) 0.0287(12) 0.0196(11) -0.0012(9) -0.0005(9) -0.0051(9)
C6 0.0185(11) 0.0266(12) 0.0302(13) 0.0012(10) -0.0039(10) -0.0035(9)
C7 0.0283(13) 0.0184(11) 0.0276(13) -0.0045(10) 0.0013(10) 0.0014(9)
C8 0.0303(13) 0.0207(12) 0.0244(13) -0.0063(10) 0.0087(10) -0.0059(10)
C9 0.0403(16) 0.0229(13) 0.0423(17) -0.0139(12) 0.0132(13) -0.0087(11)
C10 0.062(2) 0.0376(17) 0.0446(18) -0.0213(14) 0.0141(16) -0.0316(16)
C11 0.0457(17) 0.0421(17) 0.0378(16) -0.0144(13) 0.0016(13) -0.0285(14)
C12 0.0333(14) 0.0345(14) 0.0281(14) -0.0055(11) -0.0021(11) -0.0164(11)
C13 0.0205(11) 0.0154(10) 0.0220(11) -0.0019(9) -0.0051(9) -0.0049(8)
C14 0.0214(11) 0.0186(11) 0.0223(12) -0.0039(9) -0.0029(9) -0.0058(9)
C15 0.0196(11) 0.0197(11) 0.0303(13) -0.0038(10) -0.0060(10) -0.0002(9)
C16 0.0260(12) 0.0171(11) 0.0280(13) 0.0002(9) -0.0116(10) -0.0029(9)
C17 0.0270(12) 0.0205(11) 0.0247(12) -0.0020(9) -0.0070(10) -0.0041(9)
C18 0.0215(11) 0.0173(11) 0.0220(12) -0.0040(9) -0.0039(9) -0.0017(9)
C19 0.0322(13) 0.0238(12) 0.0275(13) 0.0021(10) -0.0150(11) -0.0031(10)
C20 0.0424(17) 0.0320(15) 0.0413(16) -0.0008(12) -0.0226(14) 0.0055(12)
C21 0.058(2) 0.0354(16) 0.0413(17) -0.0025(13) -0.0310(15) -0.0052(14)
C22 0.0461(17) 0.0311(15) 0.0455(17) 0.0147(13) -0.0236(14) -0.0120(13)
C23 0.0307(14) 0.0323(14) 0.0279(13) -0.0122(11) 0.0031(11) -0.0102(11)
C24 0.0365(16) 0.0476(17) 0.0419(17) -0.0268(14) 0.0125(13) -0.0227(13)
C25 0.0245(14) 0.074(2) 0.0440(18) -0.0372(17) 0.0074(12) -0.0228(14)
C26 0.0231(13) 0.0543(18) 0.0292(14) -0.0213(13) -0.0036(11) -0.0026(12)
C27 0.0198(11) 0.0293(13) 0.0234(12) -0.0121(10) -0.0025(9) 0.0001(9)
C28 0.0290(13) 0.0248(12) 0.0167(11) -0.0056(9) -0.0040(10) 0.0001(10)
C29 0.0259(12) 0.0220(12) 0.0289(13) -0.0025(10) 0.0011(10) -0.0055(10)
C30 0.0299(13) 0.0244(12) 0.0260(13) -0.0045(10) -0.0020(10) -0.0093(10)
C31 0.0304(14) 0.0309(14) 0.0336(15) -0.0015(11) 0.0038(11) -0.0058(11)
C32 0.0227(13) 0.0426(16) 0.0394(16) -0.0051(13) 0.0058(12) -0.0052(12)
C33 0.0227(13) 0.0428(16) 0.0325(15) -0.0083(12) -0.0028(11) -0.0006(11)
C34 0.0227(12) 0.0298(13) 0.0258(13) -0.0068(10) -0.0038(10) -0.0023(10)
C35 0.0190(10) 0.0221(11) 0.0213(11) -0.0061(9) -0.0022(9) -0.0025(8)
N7 0.0208(10) 0.0204(10) 0.0195(11) -0.0047(8) -0.0028(8) -0.0039(8)
N7' 0.0190(10) 0.0221(11) 0.0213(11) -0.0061(9) -0.0022(9) -0.0025(8)
C35' 0.0208(10) 0.0204(10) 0.0195(11) -0.0047(8) -0.0028(8) -0.0039(8)
Cl1 0.0364(3) 0.0204(3) 0.0348(3) -0.0066(2) -0.0076(3) -0.0040(2)
O1S 0.0345(11) 0.0240(10) 0.0522(13) -0.0074(9) -0.0082(9) 0.0022(8)
O2S 0.0553(13) 0.0211(9) 0.0429(11) -0.0076(8) -0.0108(10) -0.0093(9)
O3S 0.0664(15) 0.0392(12) 0.0408(12) -0.0041(10) 0.0055(11) -0.0151(11)
O4S 0.0390(12) 0.0425(12) 0.0658(15) -0.0218(11) -0.0233(11) 0.0029(9)
Cl2 0.0278(3) 0.0395(4) 0.0578(5) -0.0271(3) -0.0098(3) -0.0017(3)
O5S 0.0523(14) 0.0728(17) 0.0424(13) -0.0059(12) -0.0175(11) 0.0119(12)
O6S 0.0374(12) 0.0747(17) 0.0485(14) -0.0104(12) -0.0006(10) -0.0076(11)
O7S 0.088(5) 0.036(3) 0.056(3) -0.012(2) -0.029(3) 0.006(3)
O8S 0.037(2) 0.077(4) 0.068(3) -0.040(3) -0.003(2) -0.023(2)
O7T 0.059(4) 0.046(4) 0.077(5) -0.016(3) -0.046(4) 0.019(3)
O8T 0.069(4) 0.045(3) 0.058(3) -0.021(3) -0.008(3) -0.033(3)
N1S 0.0487(16) 0.069(2) 0.0329(15) -0.0052(14) -0.0034(12) -0.0109(14)
C1S 0.0318(15) 0.058(2) 0.0311(16) -0.0139(15) -0.0009(12) -0.0029(14)
C2S 0.051(2) 0.071(3) 0.044(2) 0.0016(18) -0.0037(16) -0.0041(18)
N2S 0.081(2) 0.0558(19) 0.0451(17) -0.0099(15) 0.0149(16) -0.0143(17)
C3S 0.0433(17) 0.0432(17) 0.0346(16) -0.0105(13) -0.0012(13) -0.0080(14)
C4S 0.0404(17) 0.055(2) 0.0377(17) 0.0035(14) -0.0092(14) -0.0169(15)

loop_
_geom_bond_atom_site_label_1
_geom_bond_atom_site_label_2
_geom_bond_distance
_geom_bond_site_symmetry_2
_geom_bond_publ_flag
Cu1 N7 1.956(2) . ?
Cu1 N1 1.985(2) . ?
Cu1 N3 1.986(2) . ?
Cu1 N2 2.0545(19) . ?
Cu1 O3 2.1604(16) . ?
Cu2 C35 1.944(2) . ?
Cu2 O3 1.9719(15) . ?
Cu2 N6 2.0169(19) . ?
Cu2 N5 2.0308(19) . ?
Cu2 N4 2.253(2) . ?
N1 C1 1.344(3) . ?
N1 C5 1.348(3) . ?
N2 C14 1.475(3) . ?
N2 C7 1.486(3) . ?
N2 C6 1.499(3) . ?
N3 C12 1.338(3) . ?
N3 C8 1.340(3) . ?
N4 C23 1.337(3) . ?
N4 C27 1.342(3) . ?
N5 C18 1.461(3) . ?
N5 C28 1.487(3) . ?
N5 C29 1.490(3) . ?
N6 C34 1.337(3) . ?
N6 C30 1.347(3) . ?
O3 C13 1.326(3) . ?
C1 C2 1.378(4) . ?
C2 C3 1.366(4) . ?
C3 C4 1.382(4) . ?
C4 C5 1.379(4) . ?
C5 C6 1.498(3) . ?
C7 C8 1.493(4) . ?
C8 C9 1.392(4) . ?
C9 C10 1.382(5) . ?
C10 C11 1.359(5) . ?
C11 C12 1.367(4) . ?
C13 C14 1.399(3) . ?
C13 C18 1.408(3) . ?
C14 C15 1.380(3) . ?
C15 C16 1.399(3) . ?
C16 C17 1.399(3) . ?
C16 C19 1.522(3) . ?
C17 C18 1.364(3) . ?
C19 C21 1.526(4) . ?
C19 C20 1.530(4) . ?
C19 C22 1.534(4) . ?
C23 C24 1.379(4) . ?
C24 C25 1.366(5) . ?
C25 C26 1.380(4) . ?
C26 C27 1.379(4) . ?
C27 C28 1.502(3) . ?
C29 C30 1.496(4) . ?
C30 C31 1.384(3) . ?
C31 C32 1.383(4) . ?
C32 C33 1.375(4) . ?
C33 C34 1.375(3) . ?
C35 N7 1.150(3) 2_676 ?
N7 C35 1.150(3) 2_676 ?
Cl1 O3S 1.429(2) . ?
Cl1 O1S 1.4364(19) . ?
Cl1 O2S 1.4404(19) . ?
Cl1 O4S 1.442(2) . ?
Cl2 O7T 1.329(6) . ?
Cl2 O5S 1.415(2) . ?
Cl2 O6S 1.419(2) . ?
Cl2 O8S 1.427(4) . ?
Cl2 O8T 1.503(5) . ?
Cl2 O7S 1.525(5) . ?
N1S C1S 1.127(4) . ?
C1S C2S 1.455(5) . ?
N2S C3S 1.135(4) . ?
C3S C4S 1.450(4) . ?
